data_7032338
loop_
_publ_author_name
'Trivedi, Manoj'
'Singh, Gurmeet'
'Kumar, Abhinav'
'Rath, Nigam P.'

_publ_section_title
;
 Syntheses, characterization, and structural studies of copper(i)
 complexes containing 1,1'-bis(di-tert-butylphosphino)ferrocene (dtbpf)
 and their application in palladium-catalyzed Sonogashira coupling of aryl
 halides.
;
_journal_issue 36
_journal_name_full 'Dalton transactions (Cambridge, England : 2003)'
_journal_page_first 13620
_journal_page_last 13629
_journal_paper_doi 10.1039/c4dt01411a
_journal_volume 43
_journal_year 2014
_chemical_formula_moiety 'C78 H132 Br6 Cu6 Fe3 P6'
_chemical_formula_sum 'C78 H132 Br6 Cu6 Fe3 P6'
_chemical_formula_weight 2283.90
_chemical_name_systematic
; 
 ? 
;
_space_group_crystal_system triclinic
_space_group_IT_number 2
_space_group_name_Hall '-P 1'
_space_group_name_H-M_alt 'P -1'
_symmetry_space_group_name_Hall '-P 1'
_symmetry_space_group_name_H-M 'P -1'
_atom_sites_solution_hydrogens geom
_atom_sites_solution_primary direct
_atom_sites_solution_secondary difmap
_audit_creation_method SHELXL-2013
_cell_angle_alpha 68.193(3)
_cell_angle_beta 69.974(2)
_cell_angle_gamma 82.735(2)
_cell_formula_units_Z 2
_cell_length_a 15.0968(8)
_cell_length_b 17.6712(10)
_cell_length_c 19.1629(11)
_cell_measurement_reflns_used 9982
_cell_measurement_temperature 100(2)
_cell_measurement_theta_max 27.36
_cell_measurement_theta_min 2.42
_cell_volume 4459.4(4)
_computing_cell_refinement 'Bruker SAINT'
_computing_data_collection 'Bruker APEX2'
_computing_data_reduction 'Bruker SAINT'
_computing_molecular_graphics 'Bruker SHELXTL'
_computing_publication_material 'Bruker SHELXTL'
_computing_structure_refinement 'SHELXL-2013 (Sheldrick, 2013)'
_computing_structure_solution 'SHELXT-2013 (Sheldrick, 2008)'
_diffrn_ambient_temperature 100(2)
_diffrn_measured_fraction_theta_full 0.992
_diffrn_measured_fraction_theta_max 0.989
_diffrn_measurement_device_type 'Bruker APEX-II CCD'
_diffrn_measurement_method '\f and \w scans'
_diffrn_radiation_type MoK\a
_diffrn_radiation_wavelength 0.71073
_diffrn_reflns_av_R_equivalents 0.0657
_diffrn_reflns_av_unetI/netI 0.0853
_diffrn_reflns_Laue_measured_fraction_full 0.992
_diffrn_reflns_Laue_measured_fraction_max 0.989
_diffrn_reflns_limit_h_max 19
_diffrn_reflns_limit_h_min -11
_diffrn_reflns_limit_k_max 22
_diffrn_reflns_limit_k_min -22
_diffrn_reflns_limit_l_max 24
_diffrn_reflns_limit_l_min -24
_diffrn_reflns_number 62251
_diffrn_reflns_point_group_measured_fraction_full 0.992
_diffrn_reflns_point_group_measured_fraction_max 0.989
_diffrn_reflns_theta_full 25.242
_diffrn_reflns_theta_max 27.523
_diffrn_reflns_theta_min 1.702
_exptl_absorpt_coefficient_mu 4.709
_exptl_absorpt_correction_T_max 0.4305
_exptl_absorpt_correction_T_min 0.3173
_exptl_absorpt_correction_type multi-scan
_exptl_absorpt_process_details 'sadabs v2012/1'
_exptl_crystal_colour yellow
_exptl_crystal_density_diffrn 1.701
_exptl_crystal_density_method 'not measured'
_exptl_crystal_description plate
_exptl_crystal_F_000 2304
_exptl_crystal_size_max 0.263
_exptl_crystal_size_mid 0.158
_exptl_crystal_size_min 0.072
_refine_diff_density_max 1.662
_refine_diff_density_min -1.340
_refine_diff_density_rms 0.141
_refine_ls_extinction_method none
_refine_ls_goodness_of_fit_ref 1.014
_refine_ls_hydrogen_treatment constr
_refine_ls_matrix_type full
_refine_ls_number_parameters 928
_refine_ls_number_reflns 20289
_refine_ls_number_restraints 0
_refine_ls_restrained_S_all 1.014
_refine_ls_R_factor_all 0.0842
_refine_ls_R_factor_gt 0.0450
_refine_ls_shift/su_max 0.001
_refine_ls_shift/su_mean 0.000
_refine_ls_structure_factor_coef Fsqd
_refine_ls_weighting_details 'w=1/[\s^2^(Fo^2^)+(0.0325P)^2^+2.5159P] where P=(Fo^2^+2Fc^2^)/3'
_refine_ls_weighting_scheme calc
_refine_ls_wR_factor_gt 0.0837
_refine_ls_wR_factor_ref 0.0963
_reflns_Friedel_coverage 0.000
_reflns_number_gt 13723
_reflns_number_total 20289
_reflns_threshold_expression 'I > 2\s(I)'
_cod_duplicate_entry 7031713
_cod_data_source_file c4dt01411a2.cif
_cod_data_source_block r1914_sq
_cod_database_code 7032338
_shelx_space_group_comment
; 
The symmetry employed for this shelxl refinement is uniquely defined 
by the following loop, which should always be used as a source of 
symmetry information in preference to the above space-group names. 
They are only intended as comments. 
;
_shelx_estimated_absorpt_t_min 0.371
_shelx_estimated_absorpt_t_max 0.728
_shelxl_version_number 2013-4

loop_
_space_group_symop_operation_xyz
'x, y, z'
'-x, -y, -z'

loop_
_atom_site_label
_atom_site_type_symbol
_atom_site_fract_x
_atom_site_fract_y
_atom_site_fract_z
_atom_site_U_iso_or_equiv
_atom_site_adp_type
_atom_site_occupancy
_atom_site_site_symmetry_order
_atom_site_calc_flag
_atom_site_refinement_flags_posn
_atom_site_refinement_flags_adp
Br1 Br -0.06539(3) 0.89541(3) 0.45956(3) 0.01983(11) Uani 1 1 d . .
Br2 Br -0.03598(4) 0.71787(3) 0.38447(3) 0.03013(13) Uani 1 1 d . .
Br3 Br -0.00400(3) 0.92559(3) 0.22998(3) 0.02192(12) Uani 1 1 d . .
Br4 Br 0.47877(3) 0.57474(3) 0.20743(3) 0.02899(13) Uani 1 1 d . .
Br5 Br 0.63732(3) 0.76711(3) 0.11102(3) 0.02296(12) Uani 1 1 d . .
Br6 Br 0.70674(3) 0.60731(3) 0.02092(3) 0.02206(11) Uani 1 1 d . .
Cu1 Cu -0.09838(4) 0.75275(3) 0.50118(3) 0.01934(13) Uani 1 1 d . .
Cu2 Cu -0.12618(4) 0.88482(4) 0.35879(3) 0.02247(14) Uani 1 1 d . .
Cu3 Cu 0.06792(4) 0.83828(4) 0.32802(3) 0.02158(14) Uani 1 1 d . .
Cu4 Cu 0.53783(4) 0.67945(4) 0.07483(4) 0.03569(18) Uani 1 1 d . .
Cu5 Cu 0.64909(4) 0.60358(4) 0.16468(3) 0.02675(16) Uani 1 1 d . .
Cu6 Cu 0.77640(4) 0.72077(4) 0.02764(3) 0.02005(14) Uani 1 1 d . .
Fe1 Fe -0.39029(4) 0.76457(4) 0.56883(4) 0.01365(14) Uani 1 1 d . .
Fe2 Fe 0.30629(4) 0.83880(4) 0.12877(4) 0.01352(14) Uani 1 1 d . .
Fe3 Fe 0.95416(4) 0.61784(4) 0.16089(4) 0.01426(14) Uani 1 1 d . .
P1 P -0.18336(8) 0.67081(7) 0.61780(7) 0.0152(3) Uani 1 1 d . .
P2 P -0.27691(8) 0.91023(7) 0.37034(7) 0.0140(3) Uani 1 1 d . .
P3 P 0.21358(8) 0.84493(7) 0.32623(7) 0.0143(3) Uani 1 1 d . .
P4 P 0.44634(8) 0.73307(7) -0.00096(7) 0.0151(3) Uani 1 1 d . .
P5 P 0.71690(8) 0.53314(7) 0.25492(7) 0.0145(3) Uani 1 1 d . .
P6 P 0.92332(8) 0.76337(7) -0.01654(7) 0.0141(3) Uani 1 1 d . .
C1 C -0.3595(3) 0.8324(3) 0.4478(2) 0.0139(10) Uani 1 1 d . .
C2 C -0.3366(3) 0.7476(3) 0.4621(2) 0.0157(10) Uani 1 1 d . .
H2 H -0.2759 0.7263 0.4428 0.019 Uiso 1 1 calc R U
C3 C -0.4198(3) 0.7017(3) 0.5097(2) 0.0177(10) Uani 1 1 d . .
H3 H -0.4247 0.6441 0.5273 0.021 Uiso 1 1 calc R U
C4 C -0.4949(3) 0.7557(3) 0.5271(3) 0.0204(11) Uani 1 1 d . .
H4 H -0.5585 0.7407 0.5581 0.024 Uiso 1 1 calc R U
C5 C -0.4582(3) 0.8358(3) 0.4899(2) 0.0165(10) Uani 1 1 d . .
H5 H -0.4930 0.8839 0.4924 0.020 Uiso 1 1 calc R U
C6 C -0.3006(3) 0.7143(3) 0.6363(2) 0.0145(10) Uani 1 1 d . .
C7 C -0.3111(3) 0.8011(3) 0.6185(2) 0.0151(10) Uani 1 1 d . .
H7 H -0.2616 0.8401 0.5902 0.018 Uiso 1 1 calc R U
C8 C -0.4079(3) 0.8184(3) 0.6504(3) 0.0185(10) Uani 1 1 d . .
H8 H -0.4339 0.8708 0.6481 0.022 Uiso 1 1 calc R U
C9 C -0.4589(3) 0.7444(3) 0.6862(2) 0.0183(10) Uani 1 1 d . .
H9 H -0.5252 0.7387 0.7110 0.022 Uiso 1 1 calc R U
C10 C -0.3941(3) 0.6802(3) 0.6786(2) 0.0167(10) Uani 1 1 d . .
H10 H -0.4097 0.6240 0.6980 0.020 Uiso 1 1 calc R U
C11 C -0.3091(3) 1.0104(3) 0.3863(3) 0.0176(10) Uani 1 1 d . .
C12 C -0.2250(3) 1.0685(3) 0.3354(3) 0.0273(12) Uani 1 1 d . .
H12A H -0.1691 1.0443 0.3503 0.041 Uiso 1 1 calc R U
H12B H -0.2394 1.1205 0.3442 0.041 Uiso 1 1 calc R U
H12C H -0.2129 1.0777 0.2793 0.041 Uiso 1 1 calc R U
C13 C -0.3221(3) 0.9945(3) 0.4739(3) 0.0201(11) Uani 1 1 d . .
H13A H -0.3781 0.9605 0.5080 0.030 Uiso 1 1 calc R U
H13B H -0.3301 1.0465 0.4827 0.030 Uiso 1 1 calc R U
H13C H -0.2665 0.9664 0.4869 0.030 Uiso 1 1 calc R U
C14 C -0.3983(3) 1.0516(3) 0.3685(3) 0.0244(12) Uani 1 1 d . .
H14A H -0.3889 1.0666 0.3118 0.037 Uiso 1 1 calc R U
H14B H -0.4113 1.1007 0.3827 0.037 Uiso 1 1 calc R U
H14C H -0.4516 1.0138 0.3995 0.037 Uiso 1 1 calc R U
C15 C -0.3057(3) 0.9122(3) 0.2807(2) 0.0159(10) Uani 1 1 d . .
C16 C -0.2575(3) 0.9859(3) 0.2072(3) 0.0230(11) Uani 1 1 d . .
H16A H -0.2870 1.0364 0.2141 0.034 Uiso 1 1 calc R U
H16B H -0.2644 0.9816 0.1598 0.034 Uiso 1 1 calc R U
H16C H -0.1903 0.9864 0.2009 0.034 Uiso 1 1 calc R U
C17 C -0.2626(3) 0.8348(3) 0.2655(3) 0.0223(11) Uani 1 1 d . .
H17A H -0.1940 0.8367 0.2518 0.033 Uiso 1 1 calc R U
H17B H -0.2784 0.8308 0.2214 0.033 Uiso 1 1 calc R U
H17C H -0.2878 0.7873 0.3133 0.033 Uiso 1 1 calc R U
C18 C -0.4117(3) 0.9116(3) 0.2922(3) 0.0208(11) Uani 1 1 d . .
H18A H -0.4404 0.8616 0.3354 0.031 Uiso 1 1 calc R U
H18B H -0.4202 0.9137 0.2430 0.031 Uiso 1 1 calc R U
H18C H -0.4420 0.9590 0.3055 0.031 Uiso 1 1 calc R U
C19 C -0.1880(3) 0.5635(3) 0.6222(3) 0.0176(10) Uani 1 1 d . .
C20 C -0.2451(4) 0.5647(3) 0.5690(3) 0.0242(11) Uani 1 1 d . .
H20A H -0.3115 0.5760 0.5936 0.036 Uiso 1 1 calc R U
H20B H -0.2400 0.5116 0.5627 0.036 Uiso 1 1 calc R U
H20C H -0.2204 0.6072 0.5169 0.036 Uiso 1 1 calc R U
C21 C -0.0871(3) 0.5370(3) 0.5848(3) 0.0221(11) Uani 1 1 d . .
H21A H -0.0620 0.5735 0.5295 0.033 Uiso 1 1 calc R U
H21B H -0.0882 0.4810 0.5865 0.033 Uiso 1 1 calc R U
H21C H -0.0469 0.5397 0.6145 0.033 Uiso 1 1 calc R U
C22 C -0.2310(4) 0.4998(3) 0.7055(3) 0.0243(11) Uani 1 1 d . .
H22A H -0.1910 0.4947 0.7380 0.036 Uiso 1 1 calc R U
H22B H -0.2350 0.4470 0.7010 0.036 Uiso 1 1 calc R U
H22C H -0.2942 0.5173 0.7306 0.036 Uiso 1 1 calc R U
C23 C -0.1532(3) 0.6717(3) 0.7053(3) 0.0188(11) Uani 1 1 d . .
C24 C -0.1368(4) 0.7609(3) 0.6906(3) 0.0288(12) Uani 1 1 d . .
H24A H -0.0894 0.7849 0.6386 0.043 Uiso 1 1 calc R U
H24B H -0.1146 0.7637 0.7320 0.043 Uiso 1 1 calc R U
H24C H -0.1961 0.7912 0.6919 0.043 Uiso 1 1 calc R U
C25 C -0.0603(3) 0.6246(3) 0.7066(3) 0.0263(12) Uani 1 1 d . .
H25A H -0.0712 0.5665 0.7210 0.039 Uiso 1 1 calc R U
H25B H -0.0378 0.6324 0.7457 0.039 Uiso 1 1 calc R U
H25C H -0.0129 0.6450 0.6540 0.039 Uiso 1 1 calc R U
C26 C -0.2303(3) 0.6353(3) 0.7862(3) 0.0264(12) Uani 1 1 d . .
H26A H -0.2902 0.6631 0.7842 0.040 Uiso 1 1 calc R U
H26B H -0.2121 0.6425 0.8278 0.040 Uiso 1 1 calc R U
H26C H -0.2373 0.5770 0.7981 0.040 Uiso 1 1 calc R U
C27 C 0.3376(3) 0.7687(3) 0.0567(3) 0.0151(10) Uani 1 1 d . .
C28 C 0.2923(3) 0.7216(3) 0.1385(3) 0.0156(10) Uani 1 1 d . .
H28 H 0.3185 0.6751 0.1697 0.019 Uiso 1 1 calc R U
C29 C 0.2026(3) 0.7551(3) 0.1655(3) 0.0196(11) Uani 1 1 d . .
H29 H 0.1581 0.7342 0.2171 0.024 Uiso 1 1 calc R U
C30 C 0.1902(3) 0.8255(3) 0.1021(3) 0.0202(11) Uani 1 1 d . .
H30 H 0.1369 0.8604 0.1041 0.024 Uiso 1 1 calc R U
C31 C 0.2730(3) 0.8338(3) 0.0351(3) 0.0175(10) Uani 1 1 d . .
H31 H 0.2838 0.8754 -0.0156 0.021 Uiso 1 1 calc R U
C32 C 0.2943(3) 0.8713(3) 0.2251(3) 0.0144(10) Uani 1 1 d . .
C33 C 0.3890(3) 0.8464(3) 0.1929(3) 0.0160(10) Uani 1 1 d . .
H33 H 0.4219 0.8030 0.2209 0.019 Uiso 1 1 calc R U
C34 C 0.4254(3) 0.8971(3) 0.1125(3) 0.0189(10) Uani 1 1 d . .
H34 H 0.4866 0.8937 0.0773 0.023 Uiso 1 1 calc R U
C35 C 0.3547(3) 0.9539(3) 0.0935(3) 0.0198(11) Uani 1 1 d . .
H35 H 0.3606 0.9957 0.0435 0.024 Uiso 1 1 calc R U
C36 C 0.2740(3) 0.9378(3) 0.1615(3) 0.0159(10) Uani 1 1 d . .
H36 H 0.2158 0.9663 0.1647 0.019 Uiso 1 1 calc R U
C37 C 0.2546(3) 0.7465(3) 0.3886(3) 0.0223(11) Uani 1 1 d . .
C38 C 0.2615(4) 0.6846(3) 0.3482(3) 0.0277(12) Uani 1 1 d . .
H38A H 0.2015 0.6828 0.3397 0.042 Uiso 1 1 calc R U
H38B H 0.2753 0.6305 0.3821 0.042 Uiso 1 1 calc R U
H38C H 0.3120 0.7008 0.2970 0.042 Uiso 1 1 calc R U
C39 C 0.3502(4) 0.7494(3) 0.4009(3) 0.0330(13) Uani 1 1 d . .
H39A H 0.3986 0.7722 0.3493 0.049 Uiso 1 1 calc R U
H39B H 0.3683 0.6941 0.4289 0.049 Uiso 1 1 calc R U
H39C H 0.3440 0.7837 0.4325 0.049 Uiso 1 1 calc R U
C40 C 0.1777(4) 0.7151(3) 0.4703(3) 0.0302(13) Uani 1 1 d . .
H40A H 0.1733 0.7516 0.4993 0.045 Uiso 1 1 calc R U
H40B H 0.1941 0.6601 0.5006 0.045 Uiso 1 1 calc R U
H40C H 0.1170 0.7136 0.4629 0.045 Uiso 1 1 calc R U
C41 C 0.2335(3) 0.9333(3) 0.3530(3) 0.0192(10) Uani 1 1 d . .
C42 C 0.3374(3) 0.9571(3) 0.3253(3) 0.0279(12) Uani 1 1 d . .
H42A H 0.3724 0.9112 0.3516 0.042 Uiso 1 1 calc R U
H42B H 0.3423 1.0042 0.3390 0.042 Uiso 1 1 calc R U
H42C H 0.3639 0.9710 0.2677 0.042 Uiso 1 1 calc R U
C43 C 0.1797(4) 1.0066(3) 0.3126(3) 0.0262(12) Uani 1 1 d . .
H43A H 0.2094 1.0242 0.2549 0.039 Uiso 1 1 calc R U
H43B H 0.1812 1.0515 0.3306 0.039 Uiso 1 1 calc R U
H43C H 0.1141 0.9910 0.3266 0.039 Uiso 1 1 calc R U
C44 C 0.1906(3) 0.9124(3) 0.4431(3) 0.0267(12) Uani 1 1 d . .
H44A H 0.1270 0.8903 0.4612 0.040 Uiso 1 1 calc R U
H44B H 0.1874 0.9617 0.4557 0.040 Uiso 1 1 calc R U
H44C H 0.2301 0.8717 0.4697 0.040 Uiso 1 1 calc R U
C45 C 0.4001(3) 0.6527(3) -0.0237(3) 0.0158(10) Uani 1 1 d . .
C46 C 0.4800(3) 0.6242(3) -0.0838(3) 0.0258(12) Uani 1 1 d . .
H46A H 0.4978 0.6688 -0.1353 0.039 Uiso 1 1 calc R U
H46B H 0.4585 0.5774 -0.0896 0.039 Uiso 1 1 calc R U
H46C H 0.5346 0.6083 -0.0650 0.039 Uiso 1 1 calc R U
C47 C 0.3697(3) 0.5795(3) 0.0537(3) 0.0215(11) Uani 1 1 d . .
H47A H 0.4238 0.5595 0.0729 0.032 Uiso 1 1 calc R U
H47B H 0.3466 0.5360 0.0442 0.032 Uiso 1 1 calc R U
H47C H 0.3194 0.5960 0.0937 0.032 Uiso 1 1 calc R U
C48 C 0.3147(3) 0.6806(3) -0.0532(3) 0.0242(11) Uani 1 1 d . .
H48A H 0.2664 0.7024 -0.0162 0.036 Uiso 1 1 calc R U
H48B H 0.2889 0.6341 -0.0562 0.036 Uiso 1 1 calc R U
H48C H 0.3344 0.7231 -0.1059 0.036 Uiso 1 1 calc R U
C49 C 0.5020(3) 0.8198(3) -0.0956(3) 0.0201(11) Uani 1 1 d . .
C50 C 0.6024(3) 0.7937(3) -0.1351(3) 0.0302(13) Uani 1 1 d . .
H50A H 0.6356 0.7721 -0.0959 0.045 Uiso 1 1 calc R U
H50B H 0.6367 0.8409 -0.1789 0.045 Uiso 1 1 calc R U
H50C H 0.5986 0.7514 -0.1557 0.045 Uiso 1 1 calc R U
C51 C 0.4483(3) 0.8486(3) -0.1555(3) 0.0262(12) Uani 1 1 d . .
H51A H 0.4469 0.8048 -0.1749 0.039 Uiso 1 1 calc R U
H51B H 0.4798 0.8964 -0.2002 0.039 Uiso 1 1 calc R U
H51C H 0.3836 0.8630 -0.1298 0.039 Uiso 1 1 calc R U
C52 C 0.5126(4) 0.8912(3) -0.0736(3) 0.0298(13) Uani 1 1 d . .
H52A H 0.4501 0.9099 -0.0483 0.045 Uiso 1 1 calc R U
H52B H 0.5456 0.9357 -0.1216 0.045 Uiso 1 1 calc R U
H52C H 0.5490 0.8742 -0.0366 0.045 Uiso 1 1 calc R U
C53 C 0.8255(3) 0.5749(3) 0.2464(2) 0.0148(10) Uani 1 1 d . .
C54 C 0.9015(3) 0.5382(3) 0.2753(3) 0.0181(10) Uani 1 1 d . .
H54 H 0.9142 0.4814 0.2935 0.022 Uiso 1 1 calc R U
C55 C 0.9553(3) 0.6002(3) 0.2725(3) 0.0211(11) Uani 1 1 d . .
H55 H 1.0096 0.5923 0.2888 0.025 Uiso 1 1 calc R U
C56 C 0.9133(3) 0.6761(3) 0.2410(2) 0.0178(10) Uani 1 1 d . .
H56 H 0.9345 0.7282 0.2325 0.021 Uiso 1 1 calc R U
C57 C 0.8349(3) 0.6611(3) 0.2246(2) 0.0152(10) Uani 1 1 d . .
H57 H 0.7946 0.7015 0.2025 0.018 Uiso 1 1 calc R U
C58 C 0.9864(3) 0.6846(3) 0.0406(2) 0.0138(10) Uani 1 1 d . .
C59 C 1.0619(3) 0.6870(3) 0.0691(3) 0.0167(10) Uani 1 1 d . .
H59 H 1.0868 0.7346 0.0672 0.020 Uiso 1 1 calc R U
C60 C 1.0930(3) 0.6066(3) 0.1002(3) 0.0221(11) Uani 1 1 d . .
H60 H 1.1431 0.5914 0.1221 0.027 Uiso 1 1 calc R U
C61 C 1.0379(3) 0.5525(3) 0.0937(3) 0.0200(11) Uani 1 1 d . .
H61 H 1.0443 0.4949 0.1102 0.024 Uiso 1 1 calc R U
C62 C 0.9709(3) 0.5997(3) 0.0579(3) 0.0177(10) Uani 1 1 d . .
H62 H 0.9239 0.5789 0.0471 0.021 Uiso 1 1 calc R U
C63 C 0.7406(3) 0.4253(3) 0.2563(3) 0.0214(11) Uani 1 1 d . .
C64 C 0.8238(3) 0.4324(3) 0.1795(3) 0.0303(13) Uani 1 1 d . .
H64A H 0.8089 0.4735 0.1340 0.045 Uiso 1 1 calc R U
H64B H 0.8341 0.3796 0.1721 0.045 Uiso 1 1 calc R U
H64C H 0.8809 0.4486 0.1838 0.045 Uiso 1 1 calc R U
C65 C 0.7654(3) 0.3629(3) 0.3281(3) 0.0301(13) Uani 1 1 d . .
H65A H 0.8201 0.3824 0.3332 0.045 Uiso 1 1 calc R U
H65B H 0.7805 0.3104 0.3203 0.045 Uiso 1 1 calc R U
H65C H 0.7115 0.3563 0.3764 0.045 Uiso 1 1 calc R U
C66 C 0.6555(3) 0.3945(3) 0.2483(3) 0.0265(12) Uani 1 1 d . .
H66A H 0.6012 0.3889 0.2961 0.040 Uiso 1 1 calc R U
H66B H 0.6704 0.3415 0.2417 0.040 Uiso 1 1 calc R U
H66C H 0.6405 0.4335 0.2019 0.040 Uiso 1 1 calc R U
C67 C 0.6410(3) 0.5345(3) 0.3567(3) 0.0176(10) Uani 1 1 d . .
C68 C 0.6963(3) 0.5131(3) 0.4155(3) 0.0292(13) Uani 1 1 d . .
H68A H 0.7260 0.4596 0.4201 0.044 Uiso 1 1 calc R U
H68B H 0.6531 0.5116 0.4676 0.044 Uiso 1 1 calc R U
H68C H 0.7450 0.5544 0.3963 0.044 Uiso 1 1 calc R U
C69 C 0.5577(3) 0.4762(3) 0.3911(3) 0.0232(11) Uani 1 1 d . .
H69A H 0.5246 0.4880 0.3522 0.035 Uiso 1 1 calc R U
H69B H 0.5143 0.4833 0.4397 0.035 Uiso 1 1 calc R U
H69C H 0.5807 0.4199 0.4034 0.035 Uiso 1 1 calc R U
C70 C 0.6019(3) 0.6213(3) 0.3441(3) 0.0251(12) Uani 1 1 d . .
H70A H 0.6544 0.6601 0.3196 0.038 Uiso 1 1 calc R U
H70B H 0.5632 0.6254 0.3954 0.038 Uiso 1 1 calc R U
H70C H 0.5633 0.6339 0.3092 0.038 Uiso 1 1 calc R U
C71 C 0.9355(3) 0.8633(3) -0.0060(3) 0.0168(10) Uani 1 1 d . .
C72 C 1.0343(3) 0.9014(3) -0.0471(3) 0.0200(11) Uani 1 1 d . .
H72A H 1.0809 0.8605 -0.0314 0.030 Uiso 1 1 calc R U
H72B H 1.0365 0.9477 -0.0313 0.030 Uiso 1 1 calc R U
H72C H 1.0486 0.9202 -0.1047 0.030 Uiso 1 1 calc R U
C73 C 0.9068(3) 0.8487(3) 0.0817(3) 0.0230(11) Uani 1 1 d . .
H73A H 0.8433 0.8253 0.1081 0.034 Uiso 1 1 calc R U
H73B H 0.9073 0.9005 0.0893 0.034 Uiso 1 1 calc R U
H73C H 0.9513 0.8108 0.1046 0.034 Uiso 1 1 calc R U
C74 C 0.8630(3) 0.9225(3) -0.0379(3) 0.0252(12) Uani 1 1 d . .
H74A H 0.8786 0.9328 -0.0947 0.038 Uiso 1 1 calc R U
H74B H 0.8644 0.9739 -0.0299 0.038 Uiso 1 1 calc R U
H74C H 0.7999 0.8984 -0.0096 0.038 Uiso 1 1 calc R U
C75 C 0.9937(3) 0.7664(3) -0.1207(3) 0.0181(10) Uani 1 1 d . .
C76 C 1.1003(3) 0.7671(3) -0.1375(3) 0.0261(12) Uani 1 1 d . .
H76A H 1.1179 0.8167 -0.1339 0.039 Uiso 1 1 calc R U
H76B H 1.1330 0.7660 -0.1910 0.039 Uiso 1 1 calc R U
H76C H 1.1183 0.7192 -0.0985 0.039 Uiso 1 1 calc R U
C77 C 0.9643(4) 0.8406(3) -0.1823(3) 0.0297(13) Uani 1 1 d . .
H77A H 0.8958 0.8398 -0.1705 0.045 Uiso 1 1 calc R U
H77B H 0.9960 0.8385 -0.2355 0.045 Uiso 1 1 calc R U
H77C H 0.9823 0.8908 -0.1800 0.045 Uiso 1 1 calc R U
C78 C 0.9679(3) 0.6893(3) -0.1271(3) 0.0214(11) Uani 1 1 d . .
H78A H 0.9833 0.6415 -0.0865 0.032 Uiso 1 1 calc R U
H78B H 1.0035 0.6873 -0.1798 0.032 Uiso 1 1 calc R U
H78C H 0.9002 0.6895 -0.1191 0.032 Uiso 1 1 calc R U

loop_
_atom_site_aniso_label
_atom_site_aniso_U_11
_atom_site_aniso_U_22
_atom_site_aniso_U_33
_atom_site_aniso_U_23
_atom_site_aniso_U_13
_atom_site_aniso_U_12
Br1 0.0174(2) 0.0192(3) 0.0222(3) -0.0049(2) -0.0077(2) -0.0016(2)
Br2 0.0427(3) 0.0286(3) 0.0163(3) -0.0063(2) -0.0015(2) -0.0179(3)
Br3 0.0134(2) 0.0272(3) 0.0163(2) 0.0006(2) -0.00346(19) 0.0012(2)
Br4 0.0154(2) 0.0397(3) 0.0216(3) 0.0038(2) -0.0071(2) -0.0071(2)
Br5 0.0156(2) 0.0250(3) 0.0261(3) -0.0083(2) -0.0061(2) 0.0038(2)
Br6 0.0204(2) 0.0282(3) 0.0182(2) -0.0088(2) -0.0048(2) -0.0042(2)
Cu1 0.0167(3) 0.0200(3) 0.0176(3) -0.0013(3) -0.0063(2) -0.0018(3)
Cu2 0.0110(3) 0.0323(4) 0.0197(3) -0.0058(3) -0.0034(2) 0.0000(3)
Cu3 0.0168(3) 0.0240(3) 0.0213(3) -0.0022(3) -0.0083(3) -0.0026(3)
Cu4 0.0187(3) 0.0470(4) 0.0272(4) 0.0074(3) -0.0109(3) -0.0053(3)
Cu5 0.0165(3) 0.0382(4) 0.0198(3) 0.0007(3) -0.0093(3) -0.0043(3)
Cu6 0.0135(3) 0.0232(3) 0.0203(3) -0.0031(3) -0.0062(2) -0.0012(3)
Fe1 0.0119(3) 0.0158(3) 0.0115(3) -0.0028(3) -0.0038(3) -0.0004(3)
Fe2 0.0131(3) 0.0135(3) 0.0144(3) -0.0051(3) -0.0048(3) 0.0003(3)
Fe3 0.0110(3) 0.0130(3) 0.0154(3) -0.0008(3) -0.0050(3) 0.0006(3)
P1 0.0160(6) 0.0140(6) 0.0147(6) -0.0031(5) -0.0065(5) 0.0018(5)
P2 0.0111(5) 0.0150(6) 0.0126(6) -0.0023(5) -0.0027(5) -0.0002(5)
P3 0.0141(6) 0.0147(6) 0.0147(6) -0.0043(5) -0.0067(5) 0.0012(5)
P4 0.0121(5) 0.0170(6) 0.0135(6) -0.0036(5) -0.0027(5) -0.0010(5)
P5 0.0122(5) 0.0148(6) 0.0139(6) -0.0024(5) -0.0034(5) -0.0017(5)
P6 0.0137(6) 0.0128(6) 0.0124(6) -0.0019(5) -0.0028(5) -0.0005(5)
C1 0.015(2) 0.015(2) 0.013(2) -0.0037(19) -0.0078(19) 0.002(2)
C2 0.019(2) 0.018(2) 0.009(2) -0.0040(19) -0.0027(19) -0.003(2)
C3 0.021(2) 0.017(2) 0.016(2) -0.003(2) -0.008(2) -0.005(2)
C4 0.016(2) 0.030(3) 0.014(2) -0.002(2) -0.008(2) -0.006(2)
C5 0.010(2) 0.025(3) 0.012(2) -0.004(2) -0.0041(19) 0.002(2)
C6 0.016(2) 0.017(2) 0.010(2) -0.0031(19) -0.0055(19) -0.001(2)
C7 0.016(2) 0.016(2) 0.014(2) -0.0044(19) -0.007(2) 0.001(2)
C8 0.023(2) 0.019(3) 0.016(2) -0.009(2) -0.009(2) 0.007(2)
C9 0.019(2) 0.019(3) 0.012(2) -0.003(2) -0.002(2) 0.000(2)
C10 0.019(2) 0.019(3) 0.011(2) -0.0012(19) -0.005(2) -0.004(2)
C11 0.019(2) 0.014(2) 0.018(2) -0.006(2) -0.004(2) 0.001(2)
C12 0.030(3) 0.017(3) 0.026(3) -0.001(2) -0.004(2) -0.006(2)
C13 0.022(2) 0.016(2) 0.024(3) -0.008(2) -0.009(2) 0.004(2)
C14 0.023(3) 0.024(3) 0.020(3) -0.003(2) -0.007(2) 0.008(2)
C15 0.014(2) 0.018(2) 0.011(2) -0.0006(19) -0.0047(19) 0.001(2)
C16 0.019(2) 0.027(3) 0.016(2) -0.003(2) -0.003(2) -0.001(2)
C17 0.023(3) 0.025(3) 0.016(2) -0.006(2) -0.005(2) 0.001(2)
C18 0.015(2) 0.030(3) 0.016(2) -0.007(2) -0.005(2) 0.000(2)
C19 0.021(2) 0.010(2) 0.020(2) -0.003(2) -0.006(2) -0.004(2)
C20 0.033(3) 0.018(3) 0.023(3) -0.005(2) -0.013(2) -0.002(2)
C21 0.030(3) 0.015(3) 0.021(3) -0.006(2) -0.012(2) 0.008(2)
C22 0.031(3) 0.020(3) 0.017(3) -0.003(2) -0.005(2) -0.001(2)
C23 0.024(2) 0.015(2) 0.022(3) -0.008(2) -0.013(2) 0.007(2)
C24 0.037(3) 0.026(3) 0.032(3) -0.011(2) -0.022(3) 0.003(3)
C25 0.031(3) 0.027(3) 0.028(3) -0.010(2) -0.021(2) 0.009(2)
C26 0.032(3) 0.035(3) 0.017(3) -0.014(2) -0.012(2) 0.007(3)
C27 0.012(2) 0.018(2) 0.015(2) -0.005(2) -0.0025(19) -0.007(2)
C28 0.017(2) 0.015(2) 0.016(2) -0.004(2) -0.006(2) -0.004(2)
C29 0.020(2) 0.018(3) 0.020(3) -0.006(2) -0.005(2) -0.006(2)
C30 0.014(2) 0.025(3) 0.029(3) -0.017(2) -0.009(2) 0.003(2)
C31 0.022(2) 0.018(3) 0.016(2) -0.008(2) -0.008(2) 0.000(2)
C32 0.016(2) 0.013(2) 0.019(2) -0.008(2) -0.009(2) 0.001(2)
C33 0.014(2) 0.016(2) 0.018(2) -0.005(2) -0.008(2) 0.003(2)
C34 0.017(2) 0.023(3) 0.023(3) -0.014(2) -0.005(2) -0.004(2)
C35 0.020(2) 0.017(3) 0.021(3) -0.005(2) -0.004(2) -0.006(2)
C36 0.014(2) 0.015(2) 0.021(2) -0.008(2) -0.008(2) 0.001(2)
C37 0.026(3) 0.022(3) 0.020(3) -0.006(2) -0.013(2) 0.008(2)
C38 0.038(3) 0.019(3) 0.027(3) -0.003(2) -0.019(3) 0.010(2)
C39 0.031(3) 0.040(3) 0.029(3) -0.009(3) -0.020(3) 0.013(3)
C40 0.033(3) 0.027(3) 0.026(3) 0.000(2) -0.016(3) 0.006(3)
C41 0.012(2) 0.026(3) 0.021(3) -0.012(2) -0.003(2) -0.002(2)
C42 0.016(2) 0.037(3) 0.037(3) -0.022(3) -0.004(2) -0.006(2)
C43 0.029(3) 0.023(3) 0.032(3) -0.016(2) -0.010(2) 0.000(2)
C44 0.025(3) 0.037(3) 0.026(3) -0.024(3) -0.005(2) 0.004(3)
C45 0.016(2) 0.016(2) 0.022(2) -0.011(2) -0.010(2) 0.003(2)
C46 0.025(3) 0.029(3) 0.026(3) -0.017(2) -0.007(2) 0.007(2)
C47 0.023(3) 0.016(3) 0.026(3) -0.007(2) -0.007(2) -0.004(2)
C48 0.023(3) 0.027(3) 0.028(3) -0.014(2) -0.011(2) 0.003(2)
C49 0.025(3) 0.019(3) 0.012(2) -0.003(2) -0.002(2) -0.005(2)
C50 0.026(3) 0.035(3) 0.018(3) -0.004(2) 0.003(2) -0.008(3)
C51 0.030(3) 0.021(3) 0.018(3) 0.003(2) -0.007(2) -0.001(2)
C52 0.036(3) 0.027(3) 0.013(2) 0.003(2) 0.001(2) -0.012(3)
C53 0.012(2) 0.017(2) 0.010(2) 0.0006(19) -0.0012(19) -0.003(2)
C54 0.021(2) 0.014(2) 0.016(2) 0.000(2) -0.007(2) -0.003(2)
C55 0.024(3) 0.021(3) 0.017(2) -0.001(2) -0.012(2) 0.002(2)
C56 0.017(2) 0.020(3) 0.012(2) -0.001(2) -0.004(2) -0.007(2)
C57 0.014(2) 0.017(2) 0.013(2) -0.0027(19) -0.0042(19) 0.000(2)
C58 0.010(2) 0.013(2) 0.012(2) -0.0024(19) 0.0008(19) -0.0012(19)
C59 0.011(2) 0.018(3) 0.018(2) -0.005(2) -0.001(2) -0.003(2)
C60 0.006(2) 0.030(3) 0.022(3) -0.003(2) -0.002(2) 0.003(2)
C61 0.018(2) 0.012(2) 0.023(3) -0.004(2) 0.000(2) 0.004(2)
C62 0.018(2) 0.017(3) 0.018(2) -0.009(2) -0.004(2) 0.001(2)
C63 0.019(2) 0.012(2) 0.028(3) -0.004(2) -0.003(2) -0.004(2)
C64 0.020(3) 0.025(3) 0.044(3) -0.020(3) 0.002(2) -0.004(2)
C65 0.020(3) 0.014(3) 0.047(3) -0.002(2) -0.011(3) 0.001(2)
C66 0.023(3) 0.022(3) 0.031(3) -0.012(2) 0.002(2) -0.006(2)
C67 0.015(2) 0.023(3) 0.013(2) -0.007(2) -0.002(2) -0.004(2)
C68 0.024(3) 0.050(4) 0.011(2) -0.007(2) -0.005(2) -0.004(3)
C69 0.020(2) 0.023(3) 0.017(2) -0.001(2) 0.003(2) -0.009(2)
C70 0.026(3) 0.025(3) 0.023(3) -0.013(2) -0.001(2) 0.001(2)
C71 0.023(2) 0.010(2) 0.016(2) -0.0045(19) -0.004(2) 0.000(2)
C72 0.027(3) 0.012(2) 0.022(3) -0.007(2) -0.007(2) -0.003(2)
C73 0.029(3) 0.016(3) 0.019(3) -0.010(2) 0.001(2) -0.001(2)
C74 0.023(3) 0.013(3) 0.026(3) 0.000(2) 0.000(2) 0.002(2)
C75 0.022(2) 0.017(2) 0.018(2) -0.008(2) -0.006(2) -0.003(2)
C76 0.024(3) 0.028(3) 0.025(3) -0.015(2) 0.002(2) -0.003(2)
C77 0.041(3) 0.028(3) 0.018(3) -0.003(2) -0.010(2) -0.004(3)
C78 0.027(3) 0.019(3) 0.021(3) -0.006(2) -0.011(2) -0.002(2)

loop_
_atom_type_symbol
_atom_type_description
_atom_type_scat_dispersion_real
_atom_type_scat_dispersion_imag
_atom_type_scat_source
C C 0.0033 0.0016 'International Tables Vol C Tables 4.2.6.8 and 6.1.1.4'
H H 0.0000 0.0000 'International Tables Vol C Tables 4.2.6.8 and 6.1.1.4'
Br Br -0.2901 2.4595 'International Tables Vol C Tables 4.2.6.8 and 6.1.1.4'
Cu Cu 0.3201 1.2651 'International Tables Vol C Tables 4.2.6.8 and 6.1.1.4'
Fe Fe 0.3463 0.8444 'International Tables Vol C Tables 4.2.6.8 and 6.1.1.4'
P P 0.1023 0.0942 'International Tables Vol C Tables 4.2.6.8 and 6.1.1.4'

loop_
_geom_angle_atom_site_label_1
_geom_angle_atom_site_label_2
_geom_angle_atom_site_label_3
_geom_angle
Cu1 Br1 Cu2 75.18(2)
Cu1 Br2 Cu3 86.57(3)
Cu3 Br3 Cu2 72.06(2)
Cu4 Br4 Cu5 66.31(2)
Cu6 Br5 Cu5 68.80(2)
Cu6 Br5 Cu4 86.30(3)
Cu5 Br5 Cu4 60.22(2)
Cu6 Br6 Cu5 70.61(2)
Cu6 Br6 Cu4 84.69(3)
Cu5 Br6 Cu4 60.91(2)
P1 Cu1 Br2 124.71(4)
P1 Cu1 Br1 128.83(4)
Br2 Cu1 Br1 106.06(3)
P1 Cu1 Cu2 139.17(4)
Br2 Cu1 Cu2 67.64(2)
Br1 Cu1 Cu2 53.48(2)
P2 Cu2 Br3 121.51(4)
P2 Cu2 Br1 119.23(4)
Br3 Cu2 Br1 109.63(3)
P2 Cu2 Cu3 170.85(4)
Br3 Cu2 Cu3 53.967(19)
Br1 Cu2 Cu3 69.39(2)
P2 Cu2 Cu1 112.61(4)
Br3 Cu2 Cu1 122.67(3)
Br1 Cu2 Cu1 51.346(19)
Cu3 Cu2 Cu1 69.65(2)
P3 Cu3 Br3 127.09(4)
P3 Cu3 Br2 129.12(4)
Br3 Cu3 Br2 98.73(3)
P3 Cu3 Cu2 154.45(4)
Br3 Cu3 Cu2 53.977(19)
Br2 Cu3 Cu2 68.70(2)
P4 Cu4 Br4 121.59(4)
P4 Cu4 Br5 124.34(4)
Br4 Cu4 Br5 97.72(3)
P4 Cu4 Cu5 175.57(5)
Br4 Cu4 Cu5 57.11(2)
Br5 Cu4 Cu5 59.86(2)
P4 Cu4 Br6 121.15(4)
Br4 Cu4 Br6 98.10(3)
Br5 Cu4 Br6 85.75(2)
Cu5 Cu4 Br6 56.24(2)
P5 Cu5 Br4 113.56(4)
P5 Cu5 Br6 124.58(4)
Br4 Cu5 Br6 102.68(3)
P5 Cu5 Br5 123.64(4)
Br4 Cu5 Br5 97.40(3)
Br6 Cu5 Br5 89.47(2)
P5 Cu5 Cu4 169.99(4)
Br4 Cu5 Cu4 56.58(2)
Br6 Cu5 Cu4 62.84(2)
Br5 Cu5 Cu4 59.92(2)
P5 Cu5 Cu6 112.26(4)
Br4 Cu5 Cu6 133.88(3)
Br6 Cu5 Cu6 52.67(2)
Br5 Cu5 Cu6 51.267(19)
Cu4 Cu5 Cu6 77.43(2)
P6 Cu6 Br5 128.84(4)
P6 Cu6 Br6 131.86(4)
Br5 Cu6 Br6 99.03(3)
P6 Cu6 Cu5 139.69(4)
Br5 Cu6 Cu5 59.93(2)
Br6 Cu6 Cu5 56.72(2)
C3 Fe1 C9 122.80(19)
C3 Fe1 C8 160.31(19)
C9 Fe1 C8 40.53(18)
C3 Fe1 C4 40.69(18)
C9 Fe1 C4 103.52(19)
C8 Fe1 C4 123.62(19)
C3 Fe1 C7 156.45(18)
C9 Fe1 C7 68.49(18)
C8 Fe1 C7 40.64(17)
C4 Fe1 C7 162.75(19)
C3 Fe1 C2 40.54(17)
C9 Fe1 C2 161.56(18)
C8 Fe1 C2 157.59(18)
C4 Fe1 C2 68.41(18)
C7 Fe1 C2 123.64(18)
C3 Fe1 C5 67.97(18)
C9 Fe1 C5 117.02(18)
C8 Fe1 C5 107.65(18)
C4 Fe1 C5 40.28(18)
C7 Fe1 C5 128.40(18)
C2 Fe1 C5 68.23(18)
C3 Fe1 C10 105.86(18)
C9 Fe1 C10 40.43(17)
C8 Fe1 C10 67.97(18)
C4 Fe1 C10 116.14(18)
C7 Fe1 C10 68.35(17)
C2 Fe1 C10 126.78(18)
C5 Fe1 C10 150.54(17)
C3 Fe1 C6 119.84(18)
C9 Fe1 C6 68.61(17)
C8 Fe1 C6 68.52(17)
C4 Fe1 C6 152.14(18)
C7 Fe1 C6 40.92(17)
C2 Fe1 C6 110.34(18)
C5 Fe1 C6 167.19(18)
C10 Fe1 C6 40.73(16)
C3 Fe1 C1 68.12(17)
C9 Fe1 C1 153.44(18)
C8 Fe1 C1 121.90(18)
C4 Fe1 C1 68.13(17)
C7 Fe1 C1 111.82(17)
C2 Fe1 C1 40.66(16)
C5 Fe1 C1 40.49(16)
C10 Fe1 C1 166.06(18)
C6 Fe1 C1 130.23(17)
C36 Fe2 C35 40.66(17)
C36 Fe2 C28 155.79(18)
C35 Fe2 C28 163.43(18)
C36 Fe2 C29 118.63(18)
C35 Fe2 C29 153.39(19)
C28 Fe2 C29 40.43(17)
C36 Fe2 C30 102.97(18)
C35 Fe2 C30 117.65(19)
C28 Fe2 C30 68.55(18)
C29 Fe2 C30 40.74(18)
C36 Fe2 C31 120.95(18)
C35 Fe2 C31 105.79(18)
C28 Fe2 C31 68.16(17)
C29 Fe2 C31 68.07(18)
C30 Fe2 C31 40.72(17)
C36 Fe2 C34 68.24(18)
C35 Fe2 C34 40.44(18)
C28 Fe2 C34 128.61(18)
C29 Fe2 C34 164.31(18)
C30 Fe2 C34 154.70(19)
C31 Fe2 C34 122.10(18)
C36 Fe2 C32 41.04(16)
C35 Fe2 C32 68.49(17)
C28 Fe2 C32 122.90(17)
C29 Fe2 C32 107.05(18)
C30 Fe2 C32 121.64(18)
C31 Fe2 C32 158.09(17)
C34 Fe2 C32 68.09(17)
C36 Fe2 C33 68.21(17)
C35 Fe2 C33 67.73(18)
C28 Fe2 C33 112.00(18)
C29 Fe2 C33 126.85(18)
C30 Fe2 C33 160.47(18)
C31 Fe2 C33 158.75(18)
C34 Fe2 C33 39.98(17)
C32 Fe2 C33 40.49(16)
C36 Fe2 C27 159.28(17)
C35 Fe2 C27 124.83(18)
C28 Fe2 C27 40.68(16)
C29 Fe2 C27 68.42(17)
C30 Fe2 C27 68.99(17)
C31 Fe2 C27 40.83(17)
C34 Fe2 C27 110.50(17)
C32 Fe2 C27 159.29(17)
C33 Fe2 C27 125.08(17)
C57 Fe3 C56 40.21(17)
C57 Fe3 C62 125.12(17)
C56 Fe3 C62 157.37(18)
C57 Fe3 C59 125.92(18)
C56 Fe3 C59 105.02(18)
C62 Fe3 C59 68.52(18)
C57 Fe3 C60 160.26(19)
C56 Fe3 C60 121.89(19)
C62 Fe3 C60 68.01(18)
C59 Fe3 C60 40.31(17)
C57 Fe3 C55 67.95(18)
C56 Fe3 C55 40.58(17)
C62 Fe3 C55 162.01(18)
C59 Fe3 C55 115.77(18)
C60 Fe3 C55 103.33(19)
C57 Fe3 C61 159.27(18)
C56 Fe3 C61 158.91(18)
C62 Fe3 C61 40.68(17)
C59 Fe3 C61 68.15(18)
C60 Fe3 C61 40.22(18)
C55 Fe3 C61 122.76(18)
C57 Fe3 C54 67.89(18)
C56 Fe3 C54 68.03(18)
C62 Fe3 C54 128.18(18)
C59 Fe3 C54 150.88(17)
C60 Fe3 C54 117.72(18)
C55 Fe3 C54 40.50(18)
C61 Fe3 C54 107.68(18)
C57 Fe3 C58 110.85(17)
C56 Fe3 C58 120.05(18)
C62 Fe3 C58 41.03(17)
C59 Fe3 C58 40.74(16)
C60 Fe3 C58 68.15(17)
C55 Fe3 C58 152.20(18)
C61 Fe3 C58 68.62(17)
C54 Fe3 C58 166.94(18)
C57 Fe3 C53 40.78(17)
C56 Fe3 C53 68.27(18)
C62 Fe3 C53 112.38(18)
C59 Fe3 C53 165.37(18)
C60 Fe3 C53 154.30(18)
C55 Fe3 C53 68.22(18)
C61 Fe3 C53 122.74(18)
C54 Fe3 C53 40.31(17)
C58 Fe3 C53 130.26(17)
C6 P1 C19 110.2(2)
C6 P1 C23 100.8(2)
C19 P1 C23 110.5(2)
C6 P1 Cu1 105.82(14)
C19 P1 Cu1 113.32(15)
C23 P1 Cu1 115.34(16)
C1 P2 C11 109.2(2)
C1 P2 C15 99.6(2)
C11 P2 C15 110.3(2)
C1 P2 Cu2 115.93(14)
C11 P2 Cu2 108.93(15)
C15 P2 Cu2 112.57(14)
C32 P3 C37 108.0(2)
C32 P3 C41 101.0(2)
C37 P3 C41 110.8(2)
C32 P3 Cu3 110.17(14)
C37 P3 Cu3 112.86(16)
C41 P3 Cu3 113.21(15)
C27 P4 C49 109.1(2)
C27 P4 C45 101.6(2)
C49 P4 C45 110.2(2)
C27 P4 Cu4 108.62(14)
C49 P4 Cu4 114.45(16)
C45 P4 Cu4 112.01(14)
C53 P5 C63 108.2(2)
C53 P5 C67 99.8(2)
C63 P5 C67 110.9(2)
C53 P5 Cu5 116.34(14)
C63 P5 Cu5 110.60(16)
C67 P5 Cu5 110.52(15)
C58 P6 C71 109.3(2)
C58 P6 C75 100.5(2)
C71 P6 C75 110.2(2)
C58 P6 Cu6 106.50(14)
C71 P6 Cu6 113.80(15)
C75 P6 Cu6 115.55(15)
C5 C1 C2 106.5(4)
C5 C1 P2 131.9(3)
C2 C1 P2 119.9(3)
C5 C1 Fe1 68.6(2)
C2 C1 Fe1 68.0(2)
P2 C1 Fe1 139.0(2)
C3 C2 C1 108.1(4)
C3 C2 Fe1 69.1(2)
C1 C2 Fe1 71.3(2)
C3 C2 H2 125.9
C1 C2 H2 125.9
Fe1 C2 H2 125.3
C2 C3 C4 108.8(4)
C2 C3 Fe1 70.4(3)
C4 C3 Fe1 70.2(3)
C2 C3 H3 125.6
C4 C3 H3 125.6
Fe1 C3 H3 125.4
C5 C4 C3 107.8(4)
C5 C4 Fe1 70.4(2)
C3 C4 Fe1 69.1(3)
C5 C4 H4 126.1
C3 C4 H4 126.1
Fe1 C4 H4 125.9
C4 C5 C1 108.8(4)
C4 C5 Fe1 69.3(2)
C1 C5 Fe1 70.9(2)
C4 C5 H5 125.6
C1 C5 H5 125.6
Fe1 C5 H5 125.8
C10 C6 C7 106.2(4)
C10 C6 P1 133.8(3)
C7 C6 P1 119.1(3)
C10 C6 Fe1 69.0(2)
C7 C6 Fe1 68.2(2)
P1 C6 Fe1 134.8(2)
C8 C7 C6 108.4(4)
C8 C7 Fe1 69.6(3)
C6 C7 Fe1 70.9(2)
C8 C7 H7 125.8
C6 C7 H7 125.8
Fe1 C7 H7 125.3
C9 C8 C7 108.4(4)
C9 C8 Fe1 69.6(3)
C7 C8 Fe1 69.8(3)
C9 C8 H8 125.8
C7 C8 H8 125.8
Fe1 C8 H8 126.4
C8 C9 C10 108.3(4)
C8 C9 Fe1 69.9(2)
C10 C9 Fe1 70.7(3)
C8 C9 H9 125.8
C10 C9 H9 125.8
Fe1 C9 H9 125.1
C9 C10 C6 108.6(4)
C9 C10 Fe1 68.9(2)
C6 C10 Fe1 70.3(2)
C9 C10 H10 125.7
C6 C10 H10 125.7
Fe1 C10 H10 126.7
C14 C11 C12 109.4(4)
C14 C11 C13 108.4(4)
C12 C11 C13 107.5(4)
C14 C11 P2 116.1(3)
C12 C11 P2 108.0(3)
C13 C11 P2 107.2(3)
C11 C12 H12A 109.5
C11 C12 H12B 109.5
H12A C12 H12B 109.5
C11 C12 H12C 109.5
H12A C12 H12C 109.5
H12B C12 H12C 109.5
C11 C13 H13A 109.5
C11 C13 H13B 109.5
H13A C13 H13B 109.5
C11 C13 H13C 109.5
H13A C13 H13C 109.5
H13B C13 H13C 109.5
C11 C14 H14A 109.5
C11 C14 H14B 109.5
H14A C14 H14B 109.5
C11 C14 H14C 109.5
H14A C14 H14C 109.5
H14B C14 H14C 109.5
C17 C15 C18 107.8(4)
C17 C15 C16 107.9(4)
C18 C15 C16 110.0(4)
C17 C15 P2 105.6(3)
C18 C15 P2 114.9(3)
C16 C15 P2 110.2(3)
C15 C16 H16A 109.5
C15 C16 H16B 109.5
H16A C16 H16B 109.5
C15 C16 H16C 109.5
H16A C16 H16C 109.5
H16B C16 H16C 109.5
C15 C17 H17A 109.5
C15 C17 H17B 109.5
H17A C17 H17B 109.5
C15 C17 H17C 109.5
H17A C17 H17C 109.5
H17B C17 H17C 109.5
C15 C18 H18A 109.5
C15 C18 H18B 109.5
H18A C18 H18B 109.5
C15 C18 H18C 109.5
H18A C18 H18C 109.5
H18B C18 H18C 109.5
C20 C19 C21 106.9(4)
C20 C19 C22 109.2(4)
C21 C19 C22 109.0(4)
C20 C19 P1 107.3(3)
C21 C19 P1 108.4(3)
C22 C19 P1 115.8(3)
C19 C20 H20A 109.5
C19 C20 H20B 109.5
H20A C20 H20B 109.5
C19 C20 H20C 109.5
H20A C20 H20C 109.5
H20B C20 H20C 109.5
C19 C21 H21A 109.5
C19 C21 H21B 109.5
H21A C21 H21B 109.5
C19 C21 H21C 109.5
H21A C21 H21C 109.5
H21B C21 H21C 109.5
C19 C22 H22A 109.5
C19 C22 H22B 109.5
H22A C22 H22B 109.5
C19 C22 H22C 109.5
H22A C22 H22C 109.5
H22B C22 H22C 109.5
C24 C23 C25 108.5(4)
C24 C23 C26 109.0(4)
C25 C23 C26 109.6(4)
C24 C23 P1 106.8(3)
C25 C23 P1 108.3(3)
C26 C23 P1 114.4(3)
C23 C24 H24A 109.5
C23 C24 H24B 109.5
H24A C24 H24B 109.5
C23 C24 H24C 109.5
H24A C24 H24C 109.5
H24B C24 H24C 109.5
C23 C25 H25A 109.5
C23 C25 H25B 109.5
H25A C25 H25B 109.5
C23 C25 H25C 109.5
H25A C25 H25C 109.5
H25B C25 H25C 109.5
C23 C26 H26A 109.5
C23 C26 H26B 109.5
H26A C26 H26B 109.5
C23 C26 H26C 109.5
H26A C26 H26C 109.5
H26B C26 H26C 109.5
C28 C27 C31 105.8(4)
C28 C27 P4 120.7(3)
C31 C27 P4 132.8(3)
C28 C27 Fe2 68.1(2)
C31 C27 Fe2 68.6(2)
P4 C27 Fe2 134.5(2)
C29 C28 C27 109.3(4)
C29 C28 Fe2 70.0(3)
C27 C28 Fe2 71.2(3)
C29 C28 H28 125.3
C27 C28 H28 125.3
Fe2 C28 H28 125.0
C28 C29 C30 108.5(4)
C28 C29 Fe2 69.6(3)
C30 C29 Fe2 69.6(3)
C28 C29 H29 125.8
C30 C29 H29 125.8
Fe2 C29 H29 126.6
C29 C30 C31 107.2(4)
C29 C30 Fe2 69.6(3)
C31 C30 Fe2 70.0(3)
C29 C30 H30 126.4
C31 C30 H30 126.4
Fe2 C30 H30 125.6
C30 C31 C27 109.1(4)
C30 C31 Fe2 69.3(2)
C27 C31 Fe2 70.6(2)
C30 C31 H31 125.5
C27 C31 H31 125.5
Fe2 C31 H31 126.2
C33 C32 C36 106.2(4)
C33 C32 P3 132.2(3)
C36 C32 P3 120.8(3)
C33 C32 Fe2 69.8(2)
C36 C32 Fe2 67.5(2)
P3 C32 Fe2 134.7(2)
C34 C33 C32 108.6(4)
C34 C33 Fe2 69.4(2)
C32 C33 Fe2 69.8(2)
C34 C33 H33 125.7
C32 C33 H33 125.7
Fe2 C33 H33 126.7
C33 C34 C35 108.2(4)
C33 C34 Fe2 70.6(3)
C35 C34 Fe2 68.9(3)
C33 C34 H34 125.9
C35 C34 H34 125.9
Fe2 C34 H34 126.1
C36 C35 C34 108.2(4)
C36 C35 Fe2 69.1(3)
C34 C35 Fe2 70.6(3)
C36 C35 H35 125.9
C34 C35 H35 125.9
Fe2 C35 H35 126.0
C35 C36 C32 108.7(4)
C35 C36 Fe2 70.3(3)
C32 C36 Fe2 71.5(3)
C35 C36 H36 125.6
C32 C36 H36 125.6
Fe2 C36 H36 124.2
C38 C37 C40 106.9(4)
C38 C37 C39 109.0(4)
C40 C37 C39 109.0(4)
C38 C37 P3 106.7(3)
C40 C37 P3 108.7(3)
C39 C37 P3 116.2(3)
C37 C38 H38A 109.5
C37 C38 H38B 109.5
H38A C38 H38B 109.5
C37 C38 H38C 109.5
H38A C38 H38C 109.5
H38B C38 H38C 109.5
C37 C39 H39A 109.5
C37 C39 H39B 109.5
H39A C39 H39B 109.5
C37 C39 H39C 109.5
H39A C39 H39C 109.5
H39B C39 H39C 109.5
C37 C40 H40A 109.5
C37 C40 H40B 109.5
H40A C40 H40B 109.5
C37 C40 H40C 109.5
H40A C40 H40C 109.5
H40B C40 H40C 109.5
C42 C41 C43 108.6(4)
C42 C41 C44 110.0(4)
C43 C41 C44 108.0(4)
C42 C41 P3 113.8(3)
C43 C41 P3 106.9(3)
C44 C41 P3 109.3(3)
C41 C42 H42A 109.5
C41 C42 H42B 109.5
H42A C42 H42B 109.5
C41 C42 H42C 109.5
H42A C42 H42C 109.5
H42B C42 H42C 109.5
C41 C43 H43A 109.5
C41 C43 H43B 109.5
H43A C43 H43B 109.5
C41 C43 H43C 109.5
H43A C43 H43C 109.5
H43B C43 H43C 109.5
C41 C44 H44A 109.5
C41 C44 H44B 109.5
H44A C44 H44B 109.5
C41 C44 H44C 109.5
H44A C44 H44C 109.5
H44B C44 H44C 109.5
C47 C45 C48 108.0(4)
C47 C45 C46 107.6(4)
C48 C45 C46 110.5(4)
C47 C45 P4 106.9(3)
C48 C45 P4 113.8(3)
C46 C45 P4 109.7(3)
C45 C46 H46A 109.5
C45 C46 H46B 109.5
H46A C46 H46B 109.5
C45 C46 H46C 109.5
H46A C46 H46C 109.5
H46B C46 H46C 109.5
C45 C47 H47A 109.5
C45 C47 H47B 109.5
H47A C47 H47B 109.5
C45 C47 H47C 109.5
H47A C47 H47C 109.5
H47B C47 H47C 109.5
C45 C48 H48A 109.5
C45 C48 H48B 109.5
H48A C48 H48B 109.5
C45 C48 H48C 109.5
H48A C48 H48C 109.5
H48B C48 H48C 109.5
C52 C49 C51 108.4(4)
C52 C49 C50 106.8(4)
C51 C49 C50 109.4(4)
C52 C49 P4 107.9(3)
C51 C49 P4 115.8(3)
C50 C49 P4 108.1(3)
C49 C50 H50A 109.5
C49 C50 H50B 109.5
H50A C50 H50B 109.5
C49 C50 H50C 109.5
H50A C50 H50C 109.5
H50B C50 H50C 109.5
C49 C51 H51A 109.5
C49 C51 H51B 109.5
H51A C51 H51B 109.5
C49 C51 H51C 109.5
H51A C51 H51C 109.5
H51B C51 H51C 109.5
C49 C52 H52A 109.5
C49 C52 H52B 109.5
H52A C52 H52B 109.5
C49 C52 H52C 109.5
H52A C52 H52C 109.5
H52B C52 H52C 109.5
C54 C53 C57 106.3(4)
C54 C53 P5 131.8(3)
C57 C53 P5 120.1(3)
C54 C53 Fe3 69.1(2)
C57 C53 Fe3 68.2(2)
P5 C53 Fe3 138.7(2)
C55 C54 C53 108.9(4)
C55 C54 Fe3 69.6(2)
C53 C54 Fe3 70.6(2)
C55 C54 H54 125.5
C53 C54 H54 125.5
Fe3 C54 H54 125.8
C56 C55 C54 107.6(4)
C56 C55 Fe3 69.3(2)
C54 C55 Fe3 69.9(3)
C56 C55 H55 126.2
C54 C55 H55 126.2
Fe3 C55 H55 126.1
C57 C56 C55 108.2(4)
C57 C56 Fe3 69.8(3)
C55 C56 Fe3 70.1(3)
C57 C56 H56 125.9
C55 C56 H56 125.9
Fe3 C56 H56 125.8
C56 C57 C53 109.1(4)
C56 C57 Fe3 70.0(3)
C53 C57 Fe3 71.0(3)
C56 C57 H57 125.5
C53 C57 H57 125.5
Fe3 C57 H57 125.2
C59 C58 C62 106.2(4)
C59 C58 P6 132.9(3)
C62 C58 P6 120.5(3)
C59 C58 Fe3 68.5(2)
C62 C58 Fe3 68.3(2)
P6 C58 Fe3 132.6(2)
C60 C59 C58 108.5(4)
C60 C59 Fe3 69.9(3)
C58 C59 Fe3 70.7(2)
C60 C59 H59 125.7
C58 C59 H59 125.7
Fe3 C59 H59 125.3
C61 C60 C59 109.1(4)
C61 C60 Fe3 70.2(2)
C59 C60 Fe3 69.8(2)
C61 C60 H60 125.5
C59 C60 H60 125.5
Fe3 C60 H60 126.1
C60 C61 C62 107.6(4)
C60 C61 Fe3 69.6(3)
C62 C61 Fe3 69.3(3)
C60 C61 H61 126.2
C62 C61 H61 126.2
Fe3 C61 H61 126.5
C61 C62 C58 108.5(4)
C61 C62 Fe3 70.0(3)
C58 C62 Fe3 70.6(3)
C61 C62 H62 125.8
C58 C62 H62 125.8
Fe3 C62 H62 125.2
C66 C63 C65 109.3(4)
C66 C63 C64 106.9(4)
C65 C63 C64 109.4(4)
C66 C63 P5 108.8(3)
C65 C63 P5 117.0(3)
C64 C63 P5 104.9(3)
C63 C64 H64A 109.5
C63 C64 H64B 109.5
H64A C64 H64B 109.5
C63 C64 H64C 109.5
H64A C64 H64C 109.5
H64B C64 H64C 109.5
C63 C65 H65A 109.5
C63 C65 H65B 109.5
H65A C65 H65B 109.5
C63 C65 H65C 109.5
H65A C65 H65C 109.5
H65B C65 H65C 109.5
C63 C66 H66A 109.5
C63 C66 H66B 109.5
H66A C66 H66B 109.5
C63 C66 H66C 109.5
H66A C66 H66C 109.5
H66B C66 H66C 109.5
C69 C67 C70 108.1(4)
C69 C67 C68 109.7(4)
C70 C67 C68 109.2(4)
C69 C67 P5 110.3(3)
C70 C67 P5 106.4(3)
C68 C67 P5 113.0(3)
C67 C68 H68A 109.5
C67 C68 H68B 109.5
H68A C68 H68B 109.5
C67 C68 H68C 109.5
H68A C68 H68C 109.5
H68B C68 H68C 109.5
C67 C69 H69A 109.5
C67 C69 H69B 109.5
H69A C69 H69B 109.5
C67 C69 H69C 109.5
H69A C69 H69C 109.5
H69B C69 H69C 109.5
C67 C70 H70A 109.5
C67 C70 H70B 109.5
H70A C70 H70B 109.5
C67 C70 H70C 109.5
H70A C70 H70C 109.5
H70B C70 H70C 109.5
C73 C71 C72 109.1(4)
C73 C71 C74 106.9(4)
C72 C71 C74 110.3(4)
C73 C71 P6 107.6(3)
C72 C71 P6 115.3(3)
C74 C71 P6 107.3(3)
C71 C72 H72A 109.5
C71 C72 H72B 109.5
H72A C72 H72B 109.5
C71 C72 H72C 109.5
H72A C72 H72C 109.5
H72B C72 H72C 109.5
C71 C73 H73A 109.5
C71 C73 H73B 109.5
H73A C73 H73B 109.5
C71 C73 H73C 109.5
H73A C73 H73C 109.5
H73B C73 H73C 109.5
C71 C74 H74A 109.5
C71 C74 H74B 109.5
H74A C74 H74B 109.5
C71 C74 H74C 109.5
H74A C74 H74C 109.5
H74B C74 H74C 109.5
C78 C75 C76 108.7(4)
C78 C75 C77 108.5(4)
C76 C75 C77 110.2(4)
C78 C75 P6 106.1(3)
C76 C75 P6 113.0(3)
C77 C75 P6 110.1(3)
C75 C76 H76A 109.5
C75 C76 H76B 109.5
H76A C76 H76B 109.5
C75 C76 H76C 109.5
H76A C76 H76C 109.5
H76B C76 H76C 109.5
C75 C77 H77A 109.5
C75 C77 H77B 109.5
H77A C77 H77B 109.5
C75 C77 H77C 109.5
H77A C77 H77C 109.5
H77B C77 H77C 109.5
C75 C78 H78A 109.5
C75 C78 H78B 109.5
H78A C78 H78B 109.5
C75 C78 H78C 109.5
H78A C78 H78C 109.5
H78B C78 H78C 109.5

loop_
_geom_bond_atom_site_label_1
_geom_bond_atom_site_label_2
_geom_bond_distance
Br1 Cu1 2.4064(8)
Br1 Cu2 2.4763(7)
Br2 Cu1 2.3884(8)
Br2 Cu3 2.4759(8)
Br3 Cu3 2.4308(7)
Br3 Cu2 2.4311(7)
Br4 Cu4 2.4592(8)
Br4 Cu5 2.4740(8)
Br5 Cu6 2.4232(7)
Br5 Cu5 2.6883(8)
Br5 Cu4 2.6900(9)
Br6 Cu6 2.4413(8)
Br6 Cu5 2.5669(8)
Br6 Cu4 2.7471(8)
Cu1 P1 2.1998(13)
Cu1 Cu2 2.9789(8)
Cu2 P2 2.2134(12)
Cu2 Cu3 2.8597(8)
Cu3 P3 2.2048(13)
Cu4 P4 2.2216(13)
Cu4 Cu5 2.6980(8)
Cu5 P5 2.2088(12)
Cu5 Cu6 2.8962(8)
Cu6 P6 2.2059(13)
Fe1 C3 2.030(4)
Fe1 C9 2.039(4)
Fe1 C8 2.043(4)
Fe1 C4 2.045(4)
Fe1 C7 2.045(4)
Fe1 C2 2.047(4)
Fe1 C5 2.060(4)
Fe1 C10 2.063(4)
Fe1 C6 2.081(4)
Fe1 C1 2.090(4)
Fe2 C36 2.021(4)
Fe2 C35 2.036(5)
Fe2 C28 2.041(4)
Fe2 C29 2.047(5)
Fe2 C30 2.047(4)
Fe2 C31 2.056(4)
Fe2 C34 2.058(4)
Fe2 C32 2.074(4)
Fe2 C33 2.074(4)
Fe2 C27 2.083(4)
Fe3 C57 2.038(4)
Fe3 C56 2.041(5)
Fe3 C62 2.043(4)
Fe3 C59 2.044(4)
Fe3 C60 2.045(4)
Fe3 C55 2.050(4)
Fe3 C61 2.052(5)
Fe3 C54 2.054(4)
Fe3 C58 2.074(4)
Fe3 C53 2.074(4)
P1 C6 1.811(4)
P1 C19 1.877(5)
P1 C23 1.888(5)
P2 C1 1.816(4)
P2 C11 1.883(5)
P2 C15 1.898(4)
P3 C32 1.820(5)
P3 C37 1.878(5)
P3 C41 1.900(5)
P4 C27 1.824(5)
P4 C49 1.887(5)
P4 C45 1.902(5)
P5 C53 1.815(4)
P5 C63 1.885(5)
P5 C67 1.902(4)
P6 C58 1.813(4)
P6 C71 1.888(5)
P6 C75 1.897(5)
C1 C5 1.436(6)
C1 C2 1.438(6)
C2 C3 1.413(6)
C2 H2 0.9500
C3 C4 1.417(6)
C3 H3 0.9500
C4 C5 1.413(6)
C4 H4 0.9500
C5 H5 0.9500
C6 C10 1.442(6)
C6 C7 1.443(6)
C7 C8 1.420(6)
C7 H7 0.9500
C8 C9 1.414(6)
C8 H8 0.9500
C9 C10 1.418(6)
C9 H9 0.9500
C10 H10 0.9500
C11 C14 1.530(6)
C11 C12 1.534(6)
C11 C13 1.541(6)
C12 H12A 0.9800
C12 H12B 0.9800
C12 H12C 0.9800
C13 H13A 0.9800
C13 H13B 0.9800
C13 H13C 0.9800
C14 H14A 0.9800
C14 H14B 0.9800
C14 H14C 0.9800
C15 C17 1.523(6)
C15 C18 1.539(6)
C15 C16 1.545(6)
C16 H16A 0.9800
C16 H16B 0.9800
C16 H16C 0.9800
C17 H17A 0.9800
C17 H17B 0.9800
C17 H17C 0.9800
C18 H18A 0.9800
C18 H18B 0.9800
C18 H18C 0.9800
C19 C20 1.537(6)
C19 C21 1.540(6)
C19 C22 1.542(6)
C20 H20A 0.9800
C20 H20B 0.9800
C20 H20C 0.9800
C21 H21A 0.9800
C21 H21B 0.9800
C21 H21C 0.9800
C22 H22A 0.9800
C22 H22B 0.9800
C22 H22C 0.9800
C23 C24 1.532(6)
C23 C25 1.540(6)
C23 C26 1.544(7)
C24 H24A 0.9800
C24 H24B 0.9800
C24 H24C 0.9800
C25 H25A 0.9800
C25 H25B 0.9800
C25 H25C 0.9800
C26 H26A 0.9800
C26 H26B 0.9800
C26 H26C 0.9800
C27 C28 1.434(6)
C27 C31 1.444(6)
C28 C29 1.413(6)
C28 H28 0.9500
C29 C30 1.425(6)
C29 H29 0.9500
C30 C31 1.428(6)
C30 H30 0.9500
C31 H31 0.9500
C32 C33 1.435(6)
C32 C36 1.436(6)
C33 C34 1.413(6)
C33 H33 0.9500
C34 C35 1.415(6)
C34 H34 0.9500
C35 C36 1.410(6)
C35 H35 0.9500
C36 H36 0.9500
C37 C38 1.534(6)
C37 C40 1.543(7)
C37 C39 1.550(7)
C38 H38A 0.9800
C38 H38B 0.9800
C38 H38C 0.9800
C39 H39A 0.9800
C39 H39B 0.9800
C39 H39C 0.9800
C40 H40A 0.9800
C40 H40B 0.9800
C40 H40C 0.9800
C41 C42 1.533(6)
C41 C43 1.535(6)
C41 C44 1.536(6)
C42 H42A 0.9800
C42 H42B 0.9800
C42 H42C 0.9800
C43 H43A 0.9800
C43 H43B 0.9800
C43 H43C 0.9800
C44 H44A 0.9800
C44 H44B 0.9800
C44 H44C 0.9800
C45 C47 1.531(6)
C45 C48 1.533(6)
C45 C46 1.536(6)
C46 H46A 0.9800
C46 H46B 0.9800
C46 H46C 0.9800
C47 H47A 0.9800
C47 H47B 0.9800
C47 H47C 0.9800
C48 H48A 0.9800
C48 H48B 0.9800
C48 H48C 0.9800
C49 C52 1.513(7)
C49 C51 1.526(6)
C49 C50 1.543(6)
C50 H50A 0.9800
C50 H50B 0.9800
C50 H50C 0.9800
C51 H51A 0.9800
C51 H51B 0.9800
C51 H51C 0.9800
C52 H52A 0.9800
C52 H52B 0.9800
C52 H52C 0.9800
C53 C54 1.423(6)
C53 C57 1.433(6)
C54 C55 1.420(6)
C54 H54 0.9500
C55 C56 1.419(6)
C55 H55 0.9500
C56 C57 1.402(6)
C56 H56 0.9500
C57 H57 0.9500
C58 C59 1.433(6)
C58 C62 1.443(6)
C59 C60 1.409(6)
C59 H59 0.9500
C60 C61 1.409(6)
C60 H60 0.9500
C61 C62 1.423(6)
C61 H61 0.9500
C62 H62 0.9500
C63 C66 1.531(6)
C63 C65 1.539(6)
C63 C64 1.548(6)
C64 H64A 0.9800
C64 H64B 0.9800
C64 H64C 0.9800
C65 H65A 0.9800
C65 H65B 0.9800
C65 H65C 0.9800
C66 H66A 0.9800
C66 H66B 0.9800
C66 H66C 0.9800
C67 C69 1.527(6)
C67 C70 1.534(6)
C67 C68 1.535(6)
C68 H68A 0.9800
C68 H68B 0.9800
C68 H68C 0.9800
C69 H69A 0.9800
C69 H69B 0.9800
C69 H69C 0.9800
C70 H70A 0.9800
C70 H70B 0.9800
C70 H70C 0.9800
C71 C73 1.511(6)
C71 C72 1.534(6)
C71 C74 1.536(6)
C72 H72A 0.9800
C72 H72B 0.9800
C72 H72C 0.9800
C73 H73A 0.9800
C73 H73B 0.9800
C73 H73C 0.9800
C74 H74A 0.9800
C74 H74B 0.9800
C74 H74C 0.9800
C75 C78 1.521(6)
C75 C76 1.529(6)
C75 C77 1.541(6)
C76 H76A 0.9800
C76 H76B 0.9800
C76 H76C 0.9800
C77 H77A 0.9800
C77 H77B 0.9800
C77 H77C 0.9800
C78 H78A 0.9800
C78 H78B 0.9800
C78 H78C 0.9800

loop_
_geom_torsion_atom_site_label_1
_geom_torsion_atom_site_label_2
_geom_torsion_atom_site_label_3
_geom_torsion_atom_site_label_4
_geom_torsion
C11 P2 C1 C5 33.7(5)
C15 P2 C1 C5 -81.8(5)
Cu2 P2 C1 C5 157.2(4)
C11 P2 C1 C2 -163.2(3)
C15 P2 C1 C2 81.3(4)
Cu2 P2 C1 C2 -39.7(4)
C11 P2 C1 Fe1 -72.9(4)
C15 P2 C1 Fe1 171.6(3)
Cu2 P2 C1 Fe1 50.6(4)
C5 C1 C2 C3 1.5(5)
P2 C1 C2 C3 -165.5(3)
Fe1 C1 C2 C3 59.5(3)
C5 C1 C2 Fe1 -58.0(3)
P2 C1 C2 Fe1 135.0(3)
C1 C2 C3 C4 -1.0(5)
Fe1 C2 C3 C4 59.9(3)
C1 C2 C3 Fe1 -60.9(3)
C2 C3 C4 C5 0.0(5)
Fe1 C3 C4 C5 60.1(3)
C2 C3 C4 Fe1 -60.0(3)
C3 C4 C5 C1 0.9(5)
Fe1 C4 C5 C1 60.1(3)
C3 C4 C5 Fe1 -59.2(3)
C2 C1 C5 C4 -1.5(5)
P2 C1 C5 C4 163.3(3)
Fe1 C1 C5 C4 -59.1(3)
C2 C1 C5 Fe1 57.7(3)
P2 C1 C5 Fe1 -137.6(4)
C19 P1 C6 C10 25.7(5)
C23 P1 C6 C10 -91.0(5)
Cu1 P1 C6 C10 148.6(4)
C19 P1 C6 C7 -166.3(3)
C23 P1 C6 C7 77.0(4)
Cu1 P1 C6 C7 -43.5(4)
C19 P1 C6 Fe1 -78.9(4)
C23 P1 C6 Fe1 164.4(3)
Cu1 P1 C6 Fe1 43.9(4)
C10 C6 C7 C8 1.0(5)
P1 C6 C7 C8 -170.0(3)
Fe1 C6 C7 C8 59.7(3)
C10 C6 C7 Fe1 -58.7(3)
P1 C6 C7 Fe1 130.3(3)
C6 C7 C8 C9 -1.5(5)
Fe1 C7 C8 C9 59.0(3)
C6 C7 C8 Fe1 -60.5(3)
C7 C8 C9 C10 1.4(5)
Fe1 C8 C9 C10 60.5(3)
C7 C8 C9 Fe1 -59.1(3)
C8 C9 C10 C6 -0.8(5)
Fe1 C9 C10 C6 59.3(3)
C8 C9 C10 Fe1 -60.0(3)
C7 C6 C10 C9 -0.1(5)
P1 C6 C10 C9 168.9(4)
Fe1 C6 C10 C9 -58.4(3)
C7 C6 C10 Fe1 58.2(3)
P1 C6 C10 Fe1 -132.7(4)
C1 P2 C11 C14 -72.0(4)
C15 P2 C11 C14 36.5(4)
Cu2 P2 C11 C14 160.5(3)
C1 P2 C11 C12 164.9(3)
C15 P2 C11 C12 -86.7(3)
Cu2 P2 C11 C12 37.3(3)
C1 P2 C11 C13 49.3(3)
C15 P2 C11 C13 157.8(3)
Cu2 P2 C11 C13 -78.2(3)
C1 P2 C15 C17 -74.3(3)
C11 P2 C15 C17 171.0(3)
Cu2 P2 C15 C17 49.1(3)
C1 P2 C15 C18 44.4(4)
C11 P2 C15 C18 -70.4(4)
Cu2 P2 C15 C18 167.8(3)
C1 P2 C15 C16 169.4(3)
C11 P2 C15 C16 54.6(4)
Cu2 P2 C15 C16 -67.2(3)
C6 P1 C19 C20 49.9(4)
C23 P1 C19 C20 160.4(3)
Cu1 P1 C19 C20 -68.4(3)
C6 P1 C19 C21 165.0(3)
C23 P1 C19 C21 -84.5(3)
Cu1 P1 C19 C21 46.7(3)
C6 P1 C19 C22 -72.3(4)
C23 P1 C19 C22 38.2(4)
Cu1 P1 C19 C22 169.4(3)
C6 P1 C23 C24 -71.6(4)
C19 P1 C23 C24 171.9(3)
Cu1 P1 C23 C24 41.8(4)
C6 P1 C23 C25 171.7(3)
C19 P1 C23 C25 55.2(4)
Cu1 P1 C23 C25 -74.9(3)
C6 P1 C23 C26 49.1(4)
C19 P1 C23 C26 -67.4(4)
Cu1 P1 C23 C26 162.5(3)
C49 P4 C27 C28 -165.8(3)
C45 P4 C27 C28 77.8(4)
Cu4 P4 C27 C28 -40.4(4)
C49 P4 C27 C31 25.0(5)
C45 P4 C27 C31 -91.4(5)
Cu4 P4 C27 C31 150.4(4)
C49 P4 C27 Fe2 -77.3(4)
C45 P4 C27 Fe2 166.3(3)
Cu4 P4 C27 Fe2 48.1(3)
C31 C27 C28 C29 1.4(5)
P4 C27 C28 C29 -170.3(3)
Fe2 C27 C28 C29 59.9(3)
C31 C27 C28 Fe2 -58.5(3)
P4 C27 C28 Fe2 129.8(3)
C27 C28 C29 C30 -1.7(5)
Fe2 C28 C29 C30 58.9(3)
C27 C28 C29 Fe2 -60.6(3)
C28 C29 C30 C31 1.2(5)
Fe2 C29 C30 C31 60.2(3)
C28 C29 C30 Fe2 -58.9(3)
C29 C30 C31 C27 -0.4(5)
Fe2 C30 C31 C27 59.5(3)
C29 C30 C31 Fe2 -59.9(3)
C28 C27 C31 C30 -0.6(5)
P4 C27 C31 C30 169.7(4)
Fe2 C27 C31 C30 -58.8(3)
C28 C27 C31 Fe2 58.1(3)
P4 C27 C31 Fe2 -131.6(4)
C37 P3 C32 C33 -20.2(5)
C41 P3 C32 C33 96.1(5)
Cu3 P3 C32 C33 -143.9(4)
C37 P3 C32 C36 171.6(3)
C41 P3 C32 C36 -72.0(4)
Cu3 P3 C32 C36 47.9(4)
C37 P3 C32 Fe2 83.7(3)
C41 P3 C32 Fe2 -159.9(3)
Cu3 P3 C32 Fe2 -40.0(3)
C36 C32 C33 C34 0.8(5)
P3 C32 C33 C34 -168.6(3)
Fe2 C32 C33 C34 58.7(3)
C36 C32 C33 Fe2 -57.9(3)
P3 C32 C33 Fe2 132.7(4)
C32 C33 C34 C35 0.0(5)
Fe2 C33 C34 C35 58.9(3)
C32 C33 C34 Fe2 -58.9(3)
C33 C34 C35 C36 -0.9(5)
Fe2 C34 C35 C36 59.1(3)
C33 C34 C35 Fe2 -59.9(3)
C34 C35 C36 C32 1.4(5)
Fe2 C35 C36 C32 61.4(3)
C34 C35 C36 Fe2 -60.0(3)
C33 C32 C36 C35 -1.4(5)
P3 C32 C36 C35 169.5(3)
Fe2 C32 C36 C35 -60.7(3)
C33 C32 C36 Fe2 59.3(3)
P3 C32 C36 Fe2 -129.8(3)
C32 P3 C37 C38 -54.8(4)
C41 P3 C37 C38 -164.7(3)
Cu3 P3 C37 C38 67.2(3)
C32 P3 C37 C40 -169.7(3)
C41 P3 C37 C40 80.4(4)
Cu3 P3 C37 C40 -47.7(4)
C32 P3 C37 C39 66.9(4)
C41 P3 C37 C39 -42.9(4)
Cu3 P3 C37 C39 -171.1(3)
C32 P3 C41 C42 -42.4(4)
C37 P3 C41 C42 71.9(4)
Cu3 P3 C41 C42 -160.2(3)
C32 P3 C41 C43 77.5(3)
C37 P3 C41 C43 -168.3(3)
Cu3 P3 C41 C43 -40.3(3)
C32 P3 C41 C44 -165.9(3)
C37 P3 C41 C44 -51.6(4)
Cu3 P3 C41 C44 76.3(3)
C27 P4 C49 C52 53.7(4)
C45 P4 C49 C52 164.5(3)
Cu4 P4 C49 C52 -68.2(4)
C27 P4 C49 C51 -68.0(4)
C45 P4 C49 C51 42.8(4)
Cu4 P4 C49 C51 170.1(3)
C27 P4 C49 C50 168.9(3)
C45 P4 C49 C50 -80.3(4)
Cu4 P4 C49 C50 47.0(4)
C63 P5 C53 C54 -32.9(5)
C67 P5 C53 C54 83.1(5)
Cu5 P5 C53 C54 -158.0(4)
C63 P5 C53 C57 164.7(3)
C67 P5 C53 C57 -79.4(4)
Cu5 P5 C53 C57 39.5(4)
C63 P5 C53 Fe3 74.1(4)
C67 P5 C53 Fe3 -170.0(3)
Cu5 P5 C53 Fe3 -51.1(4)
C57 C53 C54 C55 1.0(5)
P5 C53 C54 C55 -163.3(4)
Fe3 C53 C54 C55 59.3(3)
C57 C53 C54 Fe3 -58.3(3)
P5 C53 C54 Fe3 137.4(4)
C53 C54 C55 C56 -0.6(5)
Fe3 C54 C55 C56 59.3(3)
C53 C54 C55 Fe3 -59.9(3)
C54 C55 C56 C57 -0.1(5)
Fe3 C55 C56 C57 59.6(3)
C54 C55 C56 Fe3 -59.7(3)
C55 C56 C57 C53 0.7(5)
Fe3 C56 C57 C53 60.5(3)
C55 C56 C57 Fe3 -59.8(3)
C54 C53 C57 C56 -1.0(5)
P5 C53 C57 C56 165.5(3)
Fe3 C53 C57 C56 -59.9(3)
C54 C53 C57 Fe3 58.8(3)
P5 C53 C57 Fe3 -134.7(3)
C71 P6 C58 C59 -22.2(5)
C75 P6 C58 C59 93.6(5)
Cu6 P6 C58 C59 -145.5(4)
C71 P6 C58 C62 165.6(3)
C75 P6 C58 C62 -78.5(4)
Cu6 P6 C58 C62 42.3(4)
C71 P6 C58 Fe3 77.9(3)
C75 P6 C58 Fe3 -166.2(3)
Cu6 P6 C58 Fe3 -45.4(3)
C62 C58 C59 C60 1.7(5)
P6 C58 C59 C60 -171.3(3)
Fe3 C58 C59 C60 59.9(3)
C62 C58 C59 Fe3 -58.1(3)
P6 C58 C59 Fe3 128.9(4)
C58 C59 C60 C61 -1.0(5)
Fe3 C59 C60 C61 59.4(3)
C58 C59 C60 Fe3 -60.4(3)
C59 C60 C61 C62 -0.1(5)
Fe3 C60 C61 C62 59.1(3)
C59 C60 C61 Fe3 -59.2(3)
C60 C61 C62 C58 1.2(5)
Fe3 C61 C62 C58 60.4(3)
C60 C61 C62 Fe3 -59.3(3)
C59 C58 C62 C61 -1.8(5)
P6 C58 C62 C61 172.3(3)
Fe3 C58 C62 C61 -60.1(3)
C59 C58 C62 Fe3 58.3(3)
P6 C58 C62 Fe3 -127.7(3)
C53 P5 C63 C66 -169.9(3)
C67 P5 C63 C66 81.6(4)
Cu5 P5 C63 C66 -41.4(3)
C53 P5 C63 C65 65.7(4)
C67 P5 C63 C65 -42.9(4)
Cu5 P5 C63 C65 -165.8(3)
C53 P5 C63 C64 -55.8(4)
C67 P5 C63 C64 -164.3(3)
Cu5 P5 C63 C64 72.7(3)
C58 P6 C71 C73 -52.1(4)
C75 P6 C71 C73 -161.6(3)
Cu6 P6 C71 C73 66.8(3)
C58 P6 C71 C72 69.9(4)
C75 P6 C71 C72 -39.6(4)
Cu6 P6 C71 C72 -171.2(3)
C58 P6 C71 C74 -166.7(3)
C75 P6 C71 C74 83.8(3)
Cu6 P6 C71 C74 -47.9(3)
C58 P6 C75 C78 73.1(3)
C71 P6 C75 C78 -171.7(3)
Cu6 P6 C75 C78 -41.0(3)
C58 P6 C75 C76 -46.0(4)
C71 P6 C75 C76 69.2(4)
Cu6 P6 C75 C76 -160.1(3)
C58 P6 C75 C77 -169.7(3)
C71 P6 C75 C77 -54.5(4)
Cu6 P6 C75 C77 76.2(3)
